data_4103080
loop_
_publ_author_name
'Inmaculada Matas'
'George R. Whittell'
'Benjamin M. Partridge'
'Jason P. Holland'
'Mairi F. Haddow'
'Jennifer C. Green'
'Ian Manners'

_publ_section_title
;
 Synthesis, Electronic Structure, and Reactivity of Strained Nickel-,
 Palladium-, and Platinum-Bridged [1]Ferrocenophanes
;
_journal_name_full 'Journal of the American Chemical Society'
_journal_page_first 13279
_journal_page_last 13289
_journal_paper_doi 10.1021/ja103367e
_journal_volume 132
_journal_year 2010
_chemical_formula_moiety 'C34 H62 Fe P2 Pd'
_chemical_formula_sum 'C34 H62 Fe P2 Pd'
_chemical_formula_weight 695.03
_chemical_name_systematic
; 
 ? 
;
_space_group_IT_number 14
_symmetry_cell_setting monoclinic
_symmetry_space_group_name_Hall '-P 2ybc'
_symmetry_space_group_name_H-M 'P 1 21/c 1'
_atom_sites_solution_hydrogens geom
_atom_sites_solution_primary direct
_atom_sites_solution_secondary difmap
_audit_creation_method SHELXL-97
_cell_angle_alpha 90.00
_cell_angle_beta 107.63(3)
_cell_angle_gamma 90.00
_cell_formula_units_Z 4
_cell_length_a 18.290(4)
_cell_length_b 9.6288(19)
_cell_length_c 20.917(4)
_cell_measurement_reflns_used 2388
_cell_measurement_temperature 100(2)
_cell_measurement_theta_max 43.346
_cell_measurement_theta_min 4.674
_cell_volume 3510.7(14)
_computing_cell_refinement 'SAINT (Bruker, 2001)'
_computing_data_collection 'SMART (Bruker, 2001)'
_computing_data_reduction 'SHELXTL (Bruker, 2001)'
_computing_molecular_graphics 'SHELXTL (Bruker, 2001)'
_computing_publication_material 'SHELXTL (Bruker, 2001)'
_computing_structure_refinement 'SHELXL-97 (Sheldrick, 1997)'
_computing_structure_solution 'SHELXS-97 (Sheldrick, 1990)'
_diffrn_ambient_temperature 100(2)
_diffrn_detector_area_resol_mean 5.6
_diffrn_measured_fraction_theta_full 1.000
_diffrn_measured_fraction_theta_max 1.000
_diffrn_measurement_device_type 'CCD area detector'
_diffrn_measurement_method 'frames each covering 0.3\% in\w'
_diffrn_radiation_monochromator graphite
_diffrn_radiation_source 'fine-focus sealed tube'
_diffrn_radiation_type MoK\a
_diffrn_radiation_wavelength 0.71073
_diffrn_reflns_av_R_equivalents 0.0971
_diffrn_reflns_av_sigmaI/netI 0.0770
_diffrn_reflns_limit_h_max 23
_diffrn_reflns_limit_h_min -23
_diffrn_reflns_limit_k_max 12
_diffrn_reflns_limit_k_min -12
_diffrn_reflns_limit_l_max 27
_diffrn_reflns_limit_l_min -27
_diffrn_reflns_number 39091
_diffrn_reflns_theta_full 27.48
_diffrn_reflns_theta_max 27.48
_diffrn_reflns_theta_min 1.17
_exptl_absorpt_coefficient_mu 1.037
_exptl_absorpt_correction_T_max 1.0
_exptl_absorpt_correction_T_min 0.853757
_exptl_absorpt_correction_type multi-scan
_exptl_absorpt_process_details 'SADABS (Sheldrick, 1996)'
_exptl_crystal_colour Red
_exptl_crystal_density_diffrn 1.315
_exptl_crystal_density_method 'not measured'
_exptl_crystal_description Block
_exptl_crystal_F_000 1472
_exptl_crystal_size_max 0.2
_exptl_crystal_size_mid 0.1
_exptl_crystal_size_min 0.05
_refine_diff_density_max 0.894
_refine_diff_density_min -1.426
_refine_diff_density_rms 0.191
_refine_ls_extinction_method none
_refine_ls_goodness_of_fit_ref 1.144
_refine_ls_hydrogen_treatment constr
_refine_ls_matrix_type full
_refine_ls_number_parameters 349
_refine_ls_number_reflns 8061
_refine_ls_number_restraints 0
_refine_ls_restrained_S_all 1.144
_refine_ls_R_factor_all 0.0859
_refine_ls_R_factor_gt 0.0599
_refine_ls_shift/su_max 0.001
_refine_ls_shift/su_mean 0.000
_refine_ls_structure_factor_coef Fsqd
_refine_ls_weighting_details 'calc w=1/[\s^2^(Fo^2^)+(0.0509P)^2^+3.4841P] where P=(Fo^2^+2Fc^2^)/3'
_refine_ls_weighting_scheme calc
_refine_ls_wR_factor_gt 0.1182
_refine_ls_wR_factor_ref 0.1328
_reflns_number_gt 6368
_reflns_number_total 8061
_reflns_threshold_expression >2sigma(I)
_cod_data_source_file ja103367e_si_003.cif
_cod_data_source_block palm
_cod_original_cell_volume 3510.8(12)
_cod_database_code 4103080

loop_
_symmetry_equiv_pos_as_xyz
'x, y, z'
'-x, y+1/2, -z+1/2'
'-x, -y, -z'
'x, -y-1/2, z-1/2'

loop_
_atom_site_label
_atom_site_type_symbol
_atom_site_fract_x
_atom_site_fract_y
_atom_site_fract_z
_atom_site_U_iso_or_equiv
_atom_site_adp_type
_atom_site_occupancy
_atom_site_symmetry_multiplicity
_atom_site_calc_flag
_atom_site_refinement_flags
Pd1 Pd 0.259774(18) 0.01090(3) 0.461017(17) 0.01088(10) Uani 1 1 d .
Fe1 Fe 0.27434(4) -0.27106(7) 0.39317(3) 0.01485(16) Uani 1 1 d .
P1 P 0.35590(6) 0.17046(12) 0.49989(6) 0.0115(2) Uani 1 1 d .
P2 P 0.15157(6) 0.08792(13) 0.48301(6) 0.0132(3) Uani 1 1 d .
C10 C 0.1681(3) -0.1944(5) 0.3500(2) 0.0195(11) Uani 1 1 d .
H10 H 0.1538 -0.1264 0.3155 0.023 Uiso 1 1 calc R
C1 C 0.3398(2) -0.1049(5) 0.4306(2) 0.0140(9) Uani 1 1 d .
C6 C 0.1944(2) -0.1643(5) 0.4203(2) 0.0155(10) Uani 1 1 d .
C7 C 0.2062(3) -0.2995(5) 0.4522(3) 0.0195(10) Uani 1 1 d .
H7 H 0.2219 -0.3153 0.4992 0.023 Uiso 1 1 calc R
C2 C 0.3743(2) -0.2304(5) 0.4643(2) 0.0143(10) Uani 1 1 d .
H2 H 0.3859 -0.2469 0.5111 0.017 Uiso 1 1 calc R
C4 C 0.3642(3) -0.2621(5) 0.3534(3) 0.0205(11) Uani 1 1 d .
H4 H 0.3664 -0.3019 0.3125 0.025 Uiso 1 1 calc R
C8 C 0.1905(3) -0.4060(5) 0.4017(3) 0.0240(12) Uani 1 1 d .
H8 H 0.1956 -0.5032 0.4095 0.029 Uiso 1 1 calc R
C9 C 0.1664(3) -0.3411(5) 0.3389(3) 0.0238(12) Uani 1 1 d .
H9 H 0.1515 -0.3863 0.2965 0.029 Uiso 1 1 calc R
C3 C 0.3885(2) -0.3257(5) 0.4175(2) 0.0179(10) Uani 1 1 d .
H3 H 0.4102 -0.4157 0.4274 0.021 Uiso 1 1 calc R
C5 C 0.3359(3) -0.1279(5) 0.3615(2) 0.0173(10) Uani 1 1 d .
H5 H 0.3170 -0.0625 0.3263 0.021 Uiso 1 1 calc R
C15 C 0.3398(2) 0.3279(5) 0.5437(2) 0.0139(9) Uani 1 1 d .
H15A H 0.3024 0.3867 0.5107 0.017 Uiso 1 1 calc R
H15B H 0.3154 0.2992 0.5779 0.017 Uiso 1 1 calc R
C19 C 0.3933(2) 0.2327(5) 0.4336(2) 0.0122(9) Uani 1 1 d .
H19A H 0.4315 0.3068 0.4517 0.015 Uiso 1 1 calc R
H19B H 0.4198 0.1555 0.4185 0.015 Uiso 1 1 calc R
C11 C 0.4376(2) 0.0864(5) 0.5602(2) 0.0139(9) Uani 1 1 d .
H11A H 0.4555 0.0082 0.5381 0.017 Uiso 1 1 calc R
H11B H 0.4802 0.1538 0.5754 0.017 Uiso 1 1 calc R
C12 C 0.4160(3) 0.0321(5) 0.6209(2) 0.0167(10) Uani 1 1 d .
H12A H 0.4147 0.1109 0.6509 0.020 Uiso 1 1 calc R
H12B H 0.3638 -0.0084 0.6053 0.020 Uiso 1 1 calc R
C24 C 0.0951(3) 0.2103(5) 0.3560(2) 0.0195(11) Uani 1 1 d .
H24A H 0.1440 0.1789 0.3497 0.023 Uiso 1 1 calc R
H24B H 0.1037 0.3043 0.3761 0.023 Uiso 1 1 calc R
C31 C 0.1144(2) -0.0448(5) 0.5271(2) 0.0140(9) Uani 1 1 d .
H31A H 0.0688 -0.0078 0.5375 0.017 Uiso 1 1 calc R
H31B H 0.0979 -0.1263 0.4973 0.017 Uiso 1 1 calc R
C28 C 0.0757(3) 0.2821(5) 0.5476(3) 0.0195(10) Uani 1 1 d .
H28A H 0.0339 0.2948 0.5050 0.023 Uiso 1 1 calc R
H28B H 0.0613 0.2040 0.5721 0.023 Uiso 1 1 calc R
C23 C 0.0743(2) 0.1125(5) 0.4047(2) 0.0178(10) Uani 1 1 d .
H23A H 0.0601 0.0212 0.3828 0.021 Uiso 1 1 calc R
H23B H 0.0287 0.1497 0.4152 0.021 Uiso 1 1 calc R
C32 C 0.1739(3) -0.0910(5) 0.5921(2) 0.0172(10) Uani 1 1 d .
H32A H 0.2210 -0.1212 0.5821 0.021 Uiso 1 1 calc R
H32B H 0.1875 -0.0108 0.6231 0.021 Uiso 1 1 calc R
C27 C 0.1502(2) 0.2455(5) 0.5319(2) 0.0160(10) Uani 1 1 d .
H27A H 0.1915 0.2370 0.5751 0.019 Uiso 1 1 calc R
H27B H 0.1636 0.3250 0.5076 0.019 Uiso 1 1 calc R
C20 C 0.3298(3) 0.2897(5) 0.3732(2) 0.0169(10) Uani 1 1 d .
H20A H 0.2892 0.2185 0.3580 0.020 Uiso 1 1 calc R
H20B H 0.3066 0.3722 0.3877 0.020 Uiso 1 1 calc R
C16 C 0.4086(3) 0.4173(5) 0.5782(3) 0.0207(11) Uani 1 1 d .
H16A H 0.4281 0.4612 0.5438 0.025 Uiso 1 1 calc R
H16B H 0.4498 0.3575 0.6065 0.025 Uiso 1 1 calc R
C18 C 0.3606(3) 0.4744(5) 0.6777(3) 0.0270(12) Uani 1 1 d .
H18A H 0.3078 0.4412 0.6584 0.041 Uiso 1 1 calc R
H18B H 0.3617 0.5480 0.7104 0.041 Uiso 1 1 calc R
H18C H 0.3934 0.3973 0.7001 0.041 Uiso 1 1 calc R
C17 C 0.3897(3) 0.5313(5) 0.6222(2) 0.0204(11) Uani 1 1 d .
H17A H 0.4365 0.5872 0.6426 0.024 Uiso 1 1 calc R
H17B H 0.3504 0.5939 0.5935 0.024 Uiso 1 1 calc R
C13 C 0.4715(3) -0.0768(5) 0.6603(2) 0.0178(10) Uani 1 1 d .
H13A H 0.5232 -0.0353 0.6776 0.021 Uiso 1 1 calc R
H13B H 0.4744 -0.1540 0.6299 0.021 Uiso 1 1 calc R
C25 C 0.0346(3) 0.2195(5) 0.2877(2) 0.0231(11) Uani 1 1 d .
H25A H 0.0274 0.1263 0.2668 0.028 Uiso 1 1 calc R
H25B H -0.0148 0.2478 0.2941 0.028 Uiso 1 1 calc R
C21 C 0.3578(3) 0.3301(5) 0.3146(2) 0.0203(11) Uani 1 1 d .
H21A H 0.3833 0.2491 0.3014 0.024 Uiso 1 1 calc R
H21B H 0.3964 0.4051 0.3289 0.024 Uiso 1 1 calc R
C14 C 0.4476(3) -0.1344(6) 0.7189(2) 0.0239(11) Uani 1 1 d .
H14A H 0.4478 -0.0595 0.7506 0.036 Uiso 1 1 calc R
H14B H 0.4838 -0.2069 0.7416 0.036 Uiso 1 1 calc R
H14C H 0.3960 -0.1740 0.7021 0.036 Uiso 1 1 calc R
C22 C 0.2932(3) 0.3791(6) 0.2545(3) 0.0277(12) Uani 1 1 d .
H22A H 0.2578 0.3020 0.2371 0.042 Uiso 1 1 calc R
H22B H 0.3145 0.4117 0.2195 0.042 Uiso 1 1 calc R
H22C H 0.2656 0.4553 0.2681 0.042 Uiso 1 1 calc R
C26 C 0.0547(3) 0.3207(6) 0.2405(3) 0.0312(13) Uani 1 1 d .
H26A H 0.0596 0.4142 0.2598 0.047 Uiso 1 1 calc R
H26B H 0.0142 0.3202 0.1973 0.047 Uiso 1 1 calc R
H26C H 0.1035 0.2934 0.2338 0.047 Uiso 1 1 calc R
C33 C 0.1457(3) -0.2078(6) 0.6263(3) 0.0280(13) Uani 1 1 d .
H33A H 0.1212 -0.2788 0.5923 0.034 Uiso 1 1 calc R
H33B H 0.1059 -0.1713 0.6450 0.034 Uiso 1 1 calc R
C34 C 0.2078(4) -0.2768(7) 0.6821(3) 0.0399(15) Uani 1 1 d .
H34A H 0.2472 -0.3148 0.6640 0.060 Uiso 1 1 calc R
H34B H 0.1854 -0.3521 0.7015 0.060 Uiso 1 1 calc R
H34C H 0.2311 -0.2082 0.7169 0.060 Uiso 1 1 calc R
C29 C 0.0838(3) 0.4127(6) 0.5891(3) 0.0341(14) Uani 1 1 d .
H29A H 0.1013 0.4892 0.5657 0.041 Uiso 1 1 calc R
H29B H 0.1237 0.3978 0.6327 0.041 Uiso 1 1 calc R
C30 C 0.0093(4) 0.4560(6) 0.6021(3) 0.0383(15) Uani 1 1 d .
H30A H -0.0298 0.4750 0.5592 0.057 Uiso 1 1 calc R
H30B H 0.0183 0.5400 0.6299 0.057 Uiso 1 1 calc R
H30C H -0.0083 0.3810 0.6254 0.057 Uiso 1 1 calc R

loop_
_atom_site_aniso_label
_atom_site_aniso_U_11
_atom_site_aniso_U_22
_atom_site_aniso_U_33
_atom_site_aniso_U_23
_atom_site_aniso_U_13
_atom_site_aniso_U_12
Pd1 0.00763(15) 0.01136(18) 0.01336(17) -0.00181(14) 0.00273(12) -0.00084(13)
Fe1 0.0088(3) 0.0160(4) 0.0192(4) -0.0050(3) 0.0034(3) -0.0018(3)
P1 0.0075(5) 0.0138(6) 0.0130(6) -0.0002(5) 0.0026(4) -0.0006(4)
P2 0.0086(5) 0.0147(6) 0.0155(6) -0.0010(5) 0.0025(5) -0.0011(4)
C10 0.011(2) 0.020(3) 0.025(3) -0.005(2) 0.003(2) 0.0007(19)
C1 0.006(2) 0.015(2) 0.020(2) -0.0030(19) 0.0026(18) -0.0018(17)
C6 0.007(2) 0.019(2) 0.022(3) -0.004(2) 0.0067(18) -0.0010(18)
C7 0.011(2) 0.023(3) 0.027(3) -0.003(2) 0.010(2) -0.0046(19)
C2 0.007(2) 0.017(2) 0.018(2) -0.0001(19) 0.0027(18) -0.0007(17)
C4 0.014(2) 0.026(3) 0.024(3) -0.008(2) 0.010(2) -0.005(2)
C8 0.013(2) 0.018(3) 0.043(3) -0.005(2) 0.011(2) -0.001(2)
C9 0.014(2) 0.022(3) 0.033(3) -0.011(2) 0.003(2) -0.005(2)
C3 0.011(2) 0.013(2) 0.029(3) -0.003(2) 0.007(2) 0.0003(18)
C5 0.013(2) 0.019(3) 0.019(2) 0.001(2) 0.0036(19) -0.0027(19)
C15 0.010(2) 0.017(2) 0.013(2) -0.0034(19) 0.0016(18) 0.0016(18)
C19 0.011(2) 0.012(2) 0.015(2) 0.0005(18) 0.0059(18) -0.0028(17)
C11 0.007(2) 0.016(2) 0.016(2) 0.0013(19) 0.0009(18) 0.0003(17)
C12 0.014(2) 0.020(3) 0.016(2) 0.0021(19) 0.0031(19) 0.0008(18)
C24 0.013(2) 0.019(3) 0.025(3) 0.003(2) 0.004(2) -0.0018(19)
C31 0.011(2) 0.012(2) 0.019(2) 0.0015(18) 0.0047(19) -0.0010(17)
C28 0.015(2) 0.018(3) 0.028(3) -0.005(2) 0.010(2) 0.0000(19)
C23 0.009(2) 0.025(3) 0.017(2) -0.001(2) 0.0003(18) 0.0002(19)
C32 0.014(2) 0.019(3) 0.018(2) -0.002(2) 0.0038(19) -0.0015(19)
C27 0.011(2) 0.017(2) 0.020(2) -0.002(2) 0.0057(19) -0.0018(18)
C20 0.017(2) 0.016(2) 0.017(2) 0.0019(19) 0.0036(19) 0.0046(19)
C16 0.015(2) 0.022(3) 0.026(3) -0.007(2) 0.007(2) -0.006(2)
C18 0.035(3) 0.023(3) 0.021(3) -0.010(2) 0.007(2) 0.004(2)
C17 0.021(2) 0.013(2) 0.025(3) -0.008(2) 0.004(2) -0.0040(19)
C13 0.016(2) 0.019(3) 0.018(2) 0.002(2) 0.0046(19) 0.0026(19)
C25 0.021(3) 0.023(3) 0.020(3) 0.003(2) -0.001(2) 0.000(2)
C21 0.020(2) 0.023(3) 0.018(2) 0.002(2) 0.006(2) 0.004(2)
C14 0.024(3) 0.028(3) 0.022(3) 0.005(2) 0.010(2) 0.003(2)
C22 0.029(3) 0.035(3) 0.020(3) 0.007(2) 0.008(2) 0.003(2)
C26 0.035(3) 0.029(3) 0.026(3) 0.010(2) 0.005(2) -0.004(3)
C33 0.018(3) 0.035(3) 0.029(3) 0.010(2) 0.003(2) -0.003(2)
C34 0.044(4) 0.044(4) 0.028(3) 0.009(3) 0.005(3) 0.004(3)
C29 0.029(3) 0.031(3) 0.048(4) -0.017(3) 0.022(3) -0.004(2)
C30 0.048(4) 0.026(3) 0.055(4) 0.000(3) 0.036(3) 0.011(3)

loop_
_atom_type_symbol
_atom_type_description
_atom_type_scat_dispersion_real
_atom_type_scat_dispersion_imag
_atom_type_scat_source
C C 0.0033 0.0016 'International Tables Vol C Tables 4.2.6.8 and 6.1.1.4'
H H 0.0000 0.0000 'International Tables Vol C Tables 4.2.6.8 and 6.1.1.4'
P P 0.1023 0.0942 'International Tables Vol C Tables 4.2.6.8 and 6.1.1.4'
Fe Fe 0.3463 0.8444 'International Tables Vol C Tables 4.2.6.8 and 6.1.1.4'
Pd Pd -0.9988 1.0072 'International Tables Vol C Tables 4.2.6.8 and 6.1.1.4'

loop_
_geom_angle_atom_site_label_1
_geom_angle_atom_site_label_2
_geom_angle_atom_site_label_3
_geom_angle
C1 Pd1 C6 79.15(17)
C1 Pd1 P2 164.63(12)
C6 Pd1 P2 85.48(12)
C1 Pd1 P1 86.15(12)
C6 Pd1 P1 165.25(12)
P2 Pd1 P1 109.21(5)
C6 Fe1 C1 83.15(18)
C6 Fe1 C5 105.7(2)
C1 Fe1 C5 42.01(18)
C6 Fe1 C2 105.53(18)
C1 Fe1 C2 42.08(18)
C5 Fe1 C2 68.76(19)
C6 Fe1 C7 42.18(19)
C1 Fe1 C7 105.93(19)
C5 Fe1 C7 143.4(2)
C2 Fe1 C7 99.48(19)
C6 Fe1 C10 41.70(19)
C1 Fe1 C10 105.19(19)
C5 Fe1 C10 99.2(2)
C2 Fe1 C10 142.61(19)
C7 Fe1 C10 68.6(2)
C6 Fe1 C4 146.5(2)
C1 Fe1 C4 70.70(19)
C5 Fe1 C4 40.85(19)
C2 Fe1 C4 68.47(19)
C7 Fe1 C4 165.7(2)
C10 Fe1 C4 125.6(2)
C6 Fe1 C3 146.28(19)
C1 Fe1 C3 70.62(18)
C5 Fe1 C3 68.37(19)
C2 Fe1 C3 40.79(18)
C7 Fe1 C3 125.5(2)
C10 Fe1 C3 165.8(2)
C4 Fe1 C3 40.29(19)
C6 Fe1 C8 70.92(19)
C1 Fe1 C8 147.2(2)
C5 Fe1 C8 164.9(2)
C2 Fe1 C8 126.3(2)
C7 Fe1 C8 41.3(2)
C10 Fe1 C8 68.2(2)
C4 Fe1 C8 140.3(2)
C3 Fe1 C8 122.8(2)
C6 Fe1 C9 70.50(19)
C1 Fe1 C9 146.07(19)
C5 Fe1 C9 125.3(2)
C2 Fe1 C9 165.8(2)
C7 Fe1 C9 68.2(2)
C10 Fe1 C9 40.94(19)
C4 Fe1 C9 122.6(2)
C3 Fe1 C9 141.1(2)
C8 Fe1 C9 39.7(2)
C19 P1 C11 104.7(2)
C19 P1 C15 105.2(2)
C11 P1 C15 104.0(2)
C19 P1 Pd1 112.02(15)
C11 P1 Pd1 109.11(16)
C15 P1 Pd1 120.51(15)
C31 P2 C23 103.8(2)
C31 P2 C27 103.2(2)
C23 P2 C27 104.8(2)
C31 P2 Pd1 110.62(15)
C23 P2 Pd1 110.12(16)
C27 P2 Pd1 122.63(15)
C6 C10 C9 110.5(5)
C6 C10 Fe1 68.6(3)
C9 C10 Fe1 71.5(3)
C5 C1 C2 104.0(4)
C5 C1 Fe1 69.2(3)
C2 C1 Fe1 69.2(3)
C5 C1 Pd1 124.1(3)
C2 C1 Pd1 122.8(3)
Fe1 C1 Pd1 98.89(18)
C10 C6 C7 104.4(4)
C10 C6 Fe1 69.7(3)
C7 C6 Fe1 69.5(3)
C10 C6 Pd1 123.6(4)
C7 C6 Pd1 123.3(3)
Fe1 C6 Pd1 98.81(18)
C8 C7 C6 109.5(4)
C8 C7 Fe1 70.8(3)
C6 C7 Fe1 68.3(3)
C3 C2 C1 110.4(4)
C3 C2 Fe1 71.3(3)
C1 C2 Fe1 68.7(2)
C3 C4 C5 107.6(4)
C3 C4 Fe1 70.1(3)
C5 C4 Fe1 68.0(3)
C9 C8 C7 107.9(5)
C9 C8 Fe1 70.6(3)
C7 C8 Fe1 68.0(3)
C8 C9 C10 107.6(5)
C8 C9 Fe1 69.7(3)
C10 C9 Fe1 67.6(3)
C4 C3 C2 107.6(4)
C4 C3 Fe1 69.6(3)
C2 C3 Fe1 67.9(2)
C4 C5 C1 110.5(4)
C4 C5 Fe1 71.1(3)
C1 C5 Fe1 68.8(3)
C16 C15 P1 118.0(3)
C20 C19 P1 112.3(3)
C12 C11 P1 111.2(3)
C13 C12 C11 112.8(4)
C23 C24 C25 114.0(4)
C32 C31 P2 112.4(3)
C29 C28 C27 112.0(4)
C24 C23 P2 113.5(3)
C33 C32 C31 112.7(4)
C28 C27 P2 118.1(3)
C21 C20 C19 113.6(4)
C15 C16 C17 112.7(4)
C18 C17 C16 113.2(4)
C12 C13 C14 112.4(4)
C26 C25 C24 113.6(4)
C20 C21 C22 112.4(4)
C32 C33 C34 114.1(4)
C28 C29 C30 113.1(5)

loop_
_geom_bond_atom_site_label_1
_geom_bond_atom_site_label_2
_geom_bond_distance
Pd1 C1 2.086(4)
Pd1 C6 2.094(5)
Pd1 P2 2.2867(13)
Pd1 P1 2.2906(13)
Fe1 C6 2.004(4)
Fe1 C1 2.009(4)
Fe1 C5 2.014(5)
Fe1 C2 2.016(4)
Fe1 C7 2.020(5)
Fe1 C10 2.018(5)
Fe1 C4 2.056(5)
Fe1 C3 2.061(4)
Fe1 C8 2.058(5)
Fe1 C9 2.070(5)
P1 C19 1.824(4)
P1 C11 1.827(4)
P1 C15 1.840(5)
P2 C31 1.823(5)
P2 C23 1.826(4)
P2 C27 1.834(5)
C10 C6 1.432(7)
C10 C9 1.431(7)
C1 C5 1.442(6)
C1 C2 1.445(6)
C6 C7 1.448(7)
C7 C8 1.437(7)
C2 C3 1.421(6)
C4 C3 1.418(7)
C4 C5 1.421(7)
C8 C9 1.400(7)
C15 C16 1.515(6)
C19 C20 1.535(6)
C11 C12 1.532(6)
C12 C13 1.517(6)
C24 C23 1.518(7)
C24 C25 1.522(6)
C31 C32 1.529(6)
C28 C29 1.510(7)
C28 C27 1.536(6)
C32 C33 1.505(7)
C20 C21 1.515(6)
C16 C17 1.538(7)
C18 C17 1.519(7)
C13 C14 1.524(7)
C25 C26 1.509(7)
C21 C22 1.517(6)
C33 C34 1.515(7)
C29 C30 1.525(7)
